data_4128648
loop_
_publ_author_name
'Frentzel-Beyme, Louis'
'Klo\&s, Marvin'
'Kolodzeiski, Pascal'
'Pallach, Roman'
'Henke, Sebastian'

_publ_section_title
;
 Meltable Mixed-Linker Zeolitic Imidazolate Frameworks and Their
 Microporous Glasses: From Melting Point Engineering to Selective
 Hydrocarbon Sorption.
;
_journal_issue 31
_journal_name_full 'Journal of the American Chemical Society'
_journal_page_first 12362
_journal_page_last 12371
_journal_paper_doi 10.1021/jacs.9b05558
_journal_volume 141
_journal_year 2019
_chemical_formula_moiety '0.06(C106.88 H98.88 N64 Zn16)'
_chemical_formula_sum 'C6.68 H6.18 N4 Zn'
_chemical_formula_weight 207.87
_space_group_crystal_system orthorhombic
_space_group_IT_number 61
_space_group_name_Hall '-P 2ac 2ab'
_space_group_name_H-M_alt 'P b c a'
_atom_sites_solution_hydrogens geom
_audit_creation_date 2018-06-15
_audit_creation_method
;
Olex2 1.2
(compiled 2018.05.29 svn.r3510 for OlexSys, GUI svn.r5506)
;
_cell_angle_alpha 90
_cell_angle_beta 90
_cell_angle_gamma 90
_cell_formula_units_Z 16
_cell_length_a 15.4399(4)
_cell_length_b 15.4843(6)
_cell_length_c 18.1529(6)
_cell_measurement_reflns_used 9122
_cell_measurement_temperature 100(1)
_cell_measurement_theta_max 27.6160
_cell_measurement_theta_min 2.6310
_cell_volume 4339.9(2)
_computing_cell_refinement 'CrysAlisPro 1.171.38.43 (Rigaku OD, 2015)'
_computing_data_collection 'CrysAlisPro 1.171.38.43 (Rigaku OD, 2015)'
_computing_data_reduction 'CrysAlisPro 1.171.38.43 (Rigaku OD, 2015)'
_computing_molecular_graphics 'Olex2 (Dolomanov et al., 2009)'
_computing_publication_material 'Olex2 (Dolomanov et al., 2009)'
_computing_structure_refinement 'ShelXL (Sheldrick, 2015)'
_diffrn_ambient_environment N~2~
_diffrn_ambient_temperature 100(1)
_diffrn_detector 'CCD plate'
_diffrn_detector_area_resol_mean 16.0560
_diffrn_detector_type Sapphire3
_diffrn_measured_fraction_theta_full 1.000
_diffrn_measured_fraction_theta_max 1.000
_diffrn_measurement_details
;
List of Runs (angles in degrees, time in seconds):

  # Type    Start    End  Width  t~exp~   \w     \q     \k     \f   Frames
--------------------------------------------------------------------------
  1  \w     34.00 110.00   0.50    5.00    --   33.45 179.00 -60.00  152
  2  \w     34.00 110.00   0.50    5.00    --   33.45 179.00 150.00  152
  3  \w    -11.00 106.00   0.50    5.00    --   33.45  19.00-150.00  234
  4  \w     28.00 128.00   0.50    5.00    --   98.33 -77.00-120.00  200
  5  \w     68.00 168.00   0.50    5.00    --   98.33  77.00   0.00  200
  6  \w     79.00 171.00   0.50    5.00    --   98.33 112.00  90.00  184
  7  \w     77.00 166.00   0.50    5.00    --   98.33  61.00-120.00  178
  8  \w     27.00 109.00   0.50    5.00    --   98.33 -95.00 120.00  164
  9  \w      3.00 104.00   0.50    5.00    --   33.45  77.00 -60.00  202
 10  \w     13.00 102.00   0.50    5.00    --   33.45  57.00  60.00  178
 11  \w     77.00 166.00   0.50    5.00    --   98.33  61.00-180.00  178
 12  \w     77.00 166.00   0.50    5.00    --   98.33  61.00  60.00  178
 13  \w     69.00 102.00   0.50    5.00    --   98.33  30.00 150.00   66
 14  \w     77.00 166.00   0.50    5.00    --   98.33  61.00 -60.00  178
;
_diffrn_measurement_device 'four-circle diffractometer'
_diffrn_measurement_device_type 'Xcalibur, Sapphire3'
_diffrn_measurement_method '\w scans'
_diffrn_orient_matrix_type 'CrysAlisPro convention (1999,Acta A55,543-557)'
_diffrn_orient_matrix_UB_11 0.0294922000
_diffrn_orient_matrix_UB_12 0.0235392000
_diffrn_orient_matrix_UB_13 0.0221744000
_diffrn_orient_matrix_UB_21 0.0083236000
_diffrn_orient_matrix_UB_22 -0.0376434000
_diffrn_orient_matrix_UB_23 0.0211255000
_diffrn_orient_matrix_UB_31 0.0342450000
_diffrn_orient_matrix_UB_32 -0.0111428000
_diffrn_orient_matrix_UB_33 -0.0242905000
_diffrn_radiation_monochromator graphite
_diffrn_radiation_probe x-ray
_diffrn_radiation_type MoK\a
_diffrn_radiation_wavelength 0.71073
_diffrn_reflns_av_R_equivalents 0.0478
_diffrn_reflns_av_unetI/netI 0.0255
_diffrn_reflns_Laue_measured_fraction_full 1.000
_diffrn_reflns_Laue_measured_fraction_max 1.000
_diffrn_reflns_limit_h_max 21
_diffrn_reflns_limit_h_min -21
_diffrn_reflns_limit_k_max 21
_diffrn_reflns_limit_k_min -21
_diffrn_reflns_limit_l_max 24
_diffrn_reflns_limit_l_min -24
_diffrn_reflns_number 41627
_diffrn_reflns_point_group_measured_fraction_full 1.000
_diffrn_reflns_point_group_measured_fraction_max 1.000
_diffrn_reflns_theta_full 25.242
_diffrn_reflns_theta_max 28.998
_diffrn_reflns_theta_min 2.244
_diffrn_source 'fine-focus sealed X-ray tube'
_diffrn_source_type 'Enhance (Mo) X-ray Source'
_exptl_absorpt_coefficient_mu 2.219
_exptl_absorpt_correction_T_max 0.703
_exptl_absorpt_correction_T_min 0.528
_exptl_absorpt_correction_type analytical
_exptl_absorpt_process_details
;
CrysAlisPro 1.171.38.43 (Rigaku Oxford Diffraction, 2015)
Analytical numeric absorption correction using a multifaceted crystal
			model based on expressions derived by R.C. Clark & J.S. Reid.
(Clark, R. C. & Reid, J. S. (1995). Acta Cryst. A51, 887-897)
Empirical absorption correction using spherical harmonics,
 implemented in SCALE3 ABSPACK scaling algorithm.
;
_exptl_crystal_colour colourless
_exptl_crystal_colour_primary colourless
_exptl_crystal_density_diffrn 1.273
_exptl_crystal_description prism
_exptl_crystal_F_000 1668
_exptl_crystal_size_max 0.408
_exptl_crystal_size_mid 0.327
_exptl_crystal_size_min 0.245
_refine_diff_density_max 1.269
_refine_diff_density_min -0.401
_refine_diff_density_rms 0.083
_refine_ls_extinction_method none
_refine_ls_goodness_of_fit_ref 1.109
_refine_ls_hydrogen_treatment constr
_refine_ls_matrix_type full
_refine_ls_number_parameters 253
_refine_ls_number_reflns 5767
_refine_ls_number_restraints 63
_refine_ls_restrained_S_all 1.107
_refine_ls_R_factor_all 0.0628
_refine_ls_R_factor_gt 0.0516
_refine_ls_shift/su_max 0.000
_refine_ls_shift/su_mean 0.000
_refine_ls_structure_factor_coef Fsqd
_refine_ls_weighting_details 'w=1/[\s^2^(Fo^2^)+(0.0493P)^2^+7.6871P] where P=(Fo^2^+2Fc^2^)/3'
_refine_ls_weighting_scheme calc
_refine_ls_wR_factor_gt 0.1286
_refine_ls_wR_factor_ref 0.1346
_reflns_Friedel_coverage 0.000
_reflns_number_gt 4704
_reflns_number_total 5767
_reflns_threshold_expression 'I > 2\s(I)'
_cod_data_source_file asZIF-62-Zn-bim_0-17_final.cif
_cod_data_source_block ZIF-62-Zn-bim_0-17
_cod_database_code 4128648
_shelx_shelxl_version_number 2018/3
_chemical_oxdiff_formula 'Zn N4 C6 H6'
_chemical_oxdiff_usercomment 'MK87 ZIF-62 - 28:1'
_shelx_space_group_comment
;
The symmetry employed for this shelxl refinement is uniquely defined
by the following loop, which should always be used as a source of
symmetry information in preference to the above space-group names.
They are only intended as comments.
;
_reflns_odcompleteness_completeness 99.90
_reflns_odcompleteness_iscentric 1
_reflns_odcompleteness_theta 30.44
_olex2_refinement_description
;
1. Fixed Uiso
 At 1.2 times of:
  All C(H) groups
2. Restrained distances
 C23B-C22B \\sim C23A-C22A
 with sigma of 0.02
 N21-C22A \\sim N21-C22B
 with sigma of 0.02
 N22-C23A \\sim N22-C23B
 with sigma of 0.02
3. Uiso/Uaniso restraints and constraints
C22A \\sim C22B \\sim C23A \\sim C23B: within 2A with sigma of 0.01 and sigma
for terminal atoms of 0.02
Uanis(C17) \\sim Ueq, Uanis(C16) \\sim Ueq, Uanis(C15) \\sim Ueq, Uanis(C14)
\\sim Ueq: with sigma of 0.05 and sigma for terminal atoms of 0.1
4. Others
 Fixed Sof: H12(0.5) H13(0.5) C14(0.34) H14(0.34) C15(0.34) H15(0.34)
 C16(0.34) H16(0.34) C17(0.34) H17(0.34) C22A(0.5) H22A(0.5) C22B(0.5)
 H22B(0.5) C23A(0.5) H23A(0.5) C23B(0.5) H23B(0.5)
5.a Aromatic/amide H refined with riding coordinates:
 C11(H11), C12(H12), C13(H13), C14(H14), C15(H15), C16(H16), C17(H17),
 C21(H21), C22A(H22A), C22B(H22B), C23A(H23A), C23B(H23B), C31(H31), C32(H32),
 C33(H33), C41(H41), C42(H42), C43(H43)
;
_olex2_submission_special_instructions 'No special instructions were received'
_oxdiff_exptl_absorpt_empirical_details
;
Empirical correction (ABSPACK) includes:
- Absorption correction using spherical harmonics
- Frame scaling
;
_oxdiff_exptl_absorpt_empirical_full_max 1.079
_oxdiff_exptl_absorpt_empirical_full_min 0.922

loop_
_space_group_symop_operation_xyz
'x, y, z'
'-x+1/2, -y, z+1/2'
'-x, y+1/2, -z+1/2'
'x+1/2, -y+1/2, -z'
'-x, -y, -z'
'x-1/2, y, -z-1/2'
'x, -y-1/2, z-1/2'
'-x-1/2, y-1/2, z'

loop_
_atom_site_label
_atom_site_type_symbol
_atom_site_fract_x
_atom_site_fract_y
_atom_site_fract_z
_atom_site_U_iso_or_equiv
_atom_site_adp_type
_atom_site_occupancy
_atom_site_site_symmetry_order
_atom_site_calc_flag
_atom_site_refinement_flags_posn
_atom_site_refinement_flags_adp
_atom_site_refinement_flags_occupancy
_atom_site_disorder_assembly
_atom_site_disorder_group
Zn1 Zn 0.50637(2) 0.33936(3) 0.31117(2) 0.04037(13) Uani 1 1 d . . . . .
Zn2 Zn 0.20170(3) 0.13994(3) 0.40874(2) 0.04009(12) Uani 1 1 d . . . . .
N11 N 0.44127(18) 0.2398(2) 0.35270(17) 0.0418(7) Uani 1 1 d . . . . .
N12 N 0.3253(2) 0.1652(2) 0.38932(18) 0.0446(7) Uani 1 1 d . . . . .
N21 N 0.59958(19) 0.3687(2) 0.38195(18) 0.0476(8) Uani 1 1 d D . . . .
N22 N 0.67415(19) 0.3775(2) 0.48669(18) 0.0455(7) Uani 1 1 d D . . . .
N31 N 0.42145(19) 0.4352(2) 0.30526(16) 0.0415(6) Uani 1 1 d . . . . .
N32 N 0.3351(2) 0.5392(2) 0.34855(18) 0.0447(7) Uani 1 1 d . . . . .
N41 N 0.5586(2) 0.3127(2) 0.21467(17) 0.0434(7) Uani 1 1 d . . . . .
N42 N 0.63264(18) 0.23836(19) 0.13042(16) 0.0392(6) Uani 1 1 d . . . . .
C11 C 0.3553(2) 0.2381(2) 0.36043(19) 0.0372(7) Uani 1 1 d . . . . .
H11 H 0.318881 0.284758 0.346506 0.045 Uiso 1 1 calc R . . . .
C12 C 0.4692(3) 0.1628(3) 0.3818(3) 0.0530(10) Uani 1 1 d . . . . .
H12 H 0.527818 0.144827 0.385944 0.064 Uiso 0.5 1 calc R . P A 2
C13 C 0.3989(3) 0.1165(3) 0.4037(3) 0.0617(12) Uani 1 1 d . . . . .
H13 H 0.399982 0.060488 0.425070 0.074 Uiso 0.5 1 calc R . P B 2
C14 C 0.4085(10) 0.0432(8) 0.4528(7) 0.059(3) Uani 0.34 1 d . U P C 1
H14 H 0.360818 0.016669 0.476935 0.071 Uiso 0.34 1 calc R . P C 1
C15 C 0.4947(11) 0.0149(8) 0.4618(8) 0.066(4) Uani 0.34 1 d . U P C 1
H15 H 0.503386 -0.039039 0.485663 0.080 Uiso 0.34 1 calc R . P C 1
C16 C 0.5637(10) 0.0567(10) 0.4399(8) 0.070(4) Uani 0.34 1 d . U P C 1
H16 H 0.619597 0.034980 0.451435 0.084 Uiso 0.34 1 calc R . P C 1
C17 C 0.5554(9) 0.1352(9) 0.3987(8) 0.060(3) Uani 0.34 1 d . U P C 1
H17 H 0.604653 0.167296 0.383313 0.073 Uiso 0.34 1 calc R . P C 1
C21 C 0.6040(2) 0.3502(2) 0.4519(2) 0.0427(8) Uani 1 1 d . . . . .
H21 H 0.559528 0.318940 0.476382 0.051 Uiso 1 1 calc R . . . .
C22A C 0.6839(6) 0.3888(9) 0.3623(6) 0.065(3) Uani 0.5 1 d D U P D 1
H22A H 0.705557 0.397275 0.313859 0.078 Uiso 0.5 1 calc R . P D 1
C22B C 0.6621(7) 0.4335(8) 0.3773(7) 0.074(3) Uani 0.5 1 d D U P D 2
H22B H 0.671238 0.468715 0.335177 0.089 Uiso 0.5 1 calc R . P D 2
C23A C 0.7289(7) 0.3939(9) 0.4255(5) 0.069(3) Uani 0.5 1 d D U P D 1
H23A H 0.788953 0.406664 0.428809 0.083 Uiso 0.5 1 calc R . P D 1
C23B C 0.7076(8) 0.4395(8) 0.4398(7) 0.075(3) Uani 0.5 1 d D U P D 2
H23B H 0.753616 0.478498 0.449995 0.090 Uiso 0.5 1 calc R . P D 2
C31 C 0.4014(2) 0.4879(2) 0.36065(19) 0.0402(7) Uani 1 1 d . . . . .
H31 H 0.432883 0.488528 0.405632 0.048 Uiso 1 1 calc R . . . .
C32 C 0.3636(4) 0.4564(3) 0.2522(3) 0.0740(15) Uani 1 1 d . . . . .
H32 H 0.360289 0.431667 0.204349 0.089 Uiso 1 1 calc R . . . .
C33 C 0.3111(4) 0.5193(3) 0.2792(3) 0.0859(19) Uani 1 1 d . . . . .
H33 H 0.264608 0.545301 0.253134 0.103 Uiso 1 1 calc R . . . .
C41 C 0.5957(2) 0.2387(3) 0.1968(2) 0.0430(8) Uani 1 1 d . . . . .
H41 H 0.596085 0.189887 0.228560 0.052 Uiso 1 1 calc R . . . .
C42 C 0.5736(4) 0.3642(3) 0.1551(3) 0.0706(15) Uani 1 1 d . . . . .
H42 H 0.555959 0.422696 0.150413 0.085 Uiso 1 1 calc R . . . .
C43 C 0.6174(4) 0.3187(3) 0.1038(3) 0.0679(14) Uani 1 1 d . . . . .
H43 H 0.634670 0.339495 0.056833 0.081 Uiso 1 1 calc R . . . .

loop_
_atom_site_aniso_label
_atom_site_aniso_U_11
_atom_site_aniso_U_22
_atom_site_aniso_U_33
_atom_site_aniso_U_23
_atom_site_aniso_U_13
_atom_site_aniso_U_12
Zn1 0.0329(2) 0.0511(3) 0.0372(2) -0.00278(17) 0.00655(16) -0.00070(17)
Zn2 0.0329(2) 0.0411(2) 0.0462(2) 0.00322(17) 0.00270(17) -0.00056(16)
N11 0.0315(13) 0.0504(17) 0.0435(17) 0.0002(13) 0.0058(12) 0.0039(12)
N12 0.0371(15) 0.0432(16) 0.0535(18) 0.0051(14) 0.0038(13) 0.0030(13)
N21 0.0336(15) 0.068(2) 0.0411(16) 0.0140(15) 0.0039(12) -0.0117(14)
N22 0.0313(14) 0.0574(19) 0.0479(17) 0.0114(14) -0.0010(13) -0.0114(13)
N31 0.0415(15) 0.0451(16) 0.0379(15) 0.0005(13) -0.0043(12) -0.0017(13)
N32 0.0436(16) 0.0408(16) 0.0498(18) -0.0044(13) -0.0117(14) 0.0035(13)
N41 0.0422(16) 0.0509(17) 0.0370(15) 0.0014(13) 0.0079(13) -0.0020(13)
N42 0.0362(14) 0.0412(15) 0.0401(15) -0.0016(12) 0.0032(12) 0.0009(12)
C11 0.0309(15) 0.0417(18) 0.0389(17) 0.0038(14) 0.0029(13) 0.0030(13)
C12 0.0369(18) 0.052(2) 0.070(3) 0.002(2) 0.0066(18) 0.0123(16)
C13 0.043(2) 0.045(2) 0.097(4) 0.014(2) 0.017(2) 0.0120(17)
C14 0.079(9) 0.039(6) 0.059(7) -0.013(5) -0.001(7) -0.003(6)
C15 0.094(11) 0.034(6) 0.070(9) -0.010(6) -0.020(8) 0.012(6)
C16 0.074(9) 0.064(8) 0.073(9) -0.020(7) -0.024(8) 0.024(7)
C17 0.054(7) 0.063(8) 0.064(8) -0.008(6) 0.008(6) 0.001(6)
C21 0.0309(16) 0.055(2) 0.0422(19) 0.0045(16) 0.0080(14) -0.0086(15)
C22A 0.046(5) 0.104(7) 0.045(4) 0.010(5) 0.006(3) -0.037(5)
C22B 0.056(5) 0.104(7) 0.064(5) 0.028(5) -0.005(4) -0.039(5)
C23A 0.045(5) 0.106(7) 0.056(5) 0.011(5) 0.008(3) -0.039(5)
C23B 0.056(5) 0.100(7) 0.070(5) 0.021(5) -0.009(4) -0.040(5)
C31 0.0383(17) 0.0463(19) 0.0359(17) 0.0005(14) -0.0061(14) 0.0020(14)
C32 0.108(4) 0.059(3) 0.054(2) -0.022(2) -0.044(3) 0.025(3)
C33 0.099(4) 0.066(3) 0.092(4) -0.024(3) -0.065(3) 0.030(3)
C41 0.0394(17) 0.050(2) 0.0398(19) 0.0063(15) 0.0042(15) 0.0034(15)
C42 0.104(4) 0.051(2) 0.057(3) 0.010(2) 0.037(3) 0.017(2)
C43 0.102(4) 0.048(2) 0.053(2) 0.0123(19) 0.039(3) 0.014(2)

loop_
_atom_type_symbol
_atom_type_description
_atom_type_scat_dispersion_real
_atom_type_scat_dispersion_imag
_atom_type_scat_source
C C 0.0033 0.0016 'International Tables Vol C Tables 4.2.6.8 and 6.1.1.4'
H H 0.0000 0.0000 'International Tables Vol C Tables 4.2.6.8 and 6.1.1.4'
N N 0.0061 0.0033 'International Tables Vol C Tables 4.2.6.8 and 6.1.1.4'
Zn Zn 0.2839 1.4301 'International Tables Vol C Tables 4.2.6.8 and 6.1.1.4'

loop_
_exptl_crystal_face_index_h
_exptl_crystal_face_index_k
_exptl_crystal_face_index_l
_exptl_crystal_face_perp_dist
16 -6 -15 0.1328
-6 -9 22 0.2532
-16 6 16 0.1950
-8 13 18 0.1757
14 13 -13 0.0945
15 11 -14 0.0950
3 21 8 0.1716
-13 13 14 0.1671
-15 4 -17 0.1660
-11 16 11 0.1700
16 14 -6 0.1091
-10 14 16 0.1737
17 14 3 0.1312
-13 12 -15 0.1646
7 17 13 0.1540
16 5 16 0.1579
-6 20 7 0.1665
17 -9 11 0.1651
5 -21 -3 0.0807
7 -19 -10 0.0858
-2 -22 1 0.0879
-14 -13 -12 0.1295
-15 -7 -16 0.1478
-5 -21 0 0.0757
-15 16 0 0.1739

loop_
_geom_angle_atom_site_label_1
_geom_angle_atom_site_label_2
_geom_angle_atom_site_label_3
_geom_angle
_geom_angle_site_symmetry_1
_geom_angle_site_symmetry_3
N21 Zn1 N11 107.39(13) . .
N21 Zn1 N31 110.10(14) . .
N31 Zn1 N11 105.46(12) . .
N41 Zn1 N11 112.42(13) . .
N41 Zn1 N21 109.07(13) . .
N41 Zn1 N31 112.26(13) . .
N12 Zn2 N32 109.43(13) . 8_655
N12 Zn2 N42 107.52(12) . 6_556
N22 Zn2 N12 114.08(13) 4_456 .
N22 Zn2 N32 111.21(14) 4_456 8_655
N22 Zn2 N42 109.53(12) 4_456 6_556
N32 Zn2 N42 104.58(13) 8_655 6_556
C11 N11 Zn1 123.9(2) . .
C11 N11 C12 104.7(3) . .
C12 N11 Zn1 131.3(2) . .
C11 N12 Zn2 125.1(2) . .
C11 N12 C13 104.5(3) . .
C13 N12 Zn2 130.4(3) . .
C21 N21 Zn1 128.2(2) . .
C21 N21 C22A 104.6(5) . .
C21 N21 C22B 100.4(6) . .
C22A N21 Zn1 124.5(5) . .
C22B N21 Zn1 128.9(5) . .
C21 N22 Zn2 126.5(2) . 4_556
C21 N22 C23A 99.9(5) . .
C21 N22 C23B 103.6(5) . .
C23A N22 Zn2 130.7(5) . 4_556
C31 N31 Zn1 124.9(2) . .
C31 N31 C32 103.6(3) . .
C32 N31 Zn1 131.0(3) . .
C31 N32 Zn2 127.2(2) . 8_665
C31 N32 C33 103.4(3) . .
C33 N32 Zn2 127.9(3) . 8_665
C41 N41 Zn1 125.2(3) . .
C41 N41 C42 103.8(3) . .
C42 N41 Zn1 130.7(3) . .
C41 N42 Zn2 123.7(3) . 6_656
C41 N42 C43 104.2(3) . .
C43 N42 Zn2 131.9(3) . 6_656
N12 C11 N11 113.9(3) . .
N11 C12 C17 129.3(7) . .
C13 C12 N11 108.7(3) . .
C13 C12 C17 121.5(7) . .
N12 C13 C14 128.6(7) . .
C12 C13 N12 108.1(4) . .
C12 C13 C14 120.7(7) . .
C15 C14 C13 114.2(12) . .
C16 C15 C14 125.3(13) . .
C15 C16 C17 120.4(13) . .
C12 C17 C16 116.6(12) . .
N21 C21 N22 115.9(3) . .
C23A C22A N21 106.2(8) . .
C23B C22B N21 111.2(9) . .
C22A C23A N22 110.5(8) . .
C22B C23B N22 106.1(8) . .
N32 C31 N31 115.1(3) . .
N31 C32 C33 108.1(4) . .
N32 C33 C32 109.8(4) . .
N41 C41 N42 114.2(3) . .
C43 C42 N41 109.1(4) . .
C42 C43 N42 108.7(4) . .

loop_
_geom_bond_atom_site_label_1
_geom_bond_atom_site_label_2
_geom_bond_distance
_geom_bond_site_symmetry_2
Zn1 N11 1.989(3) .
Zn1 N21 1.982(3) .
Zn1 N31 1.983(3) .
Zn1 N41 1.972(3) .
Zn2 N12 1.980(3) .
Zn2 N22 1.964(3) 4_456
Zn2 N32 1.988(3) 8_655
Zn2 N42 1.991(3) 6_556
N11 C11 1.335(4) .
N11 C12 1.374(5) .
N12 C11 1.327(5) .
N12 C13 1.389(5) .
N21 C21 1.303(5) .
N21 C22A 1.385(9) .
N21 C22B 1.395(9) .
N22 C21 1.324(4) .
N22 C23A 1.418(9) .
N22 C23B 1.383(10) .
N31 C31 1.332(5) .
N31 C32 1.355(5) .
N32 C31 1.315(4) .
N32 C33 1.348(6) .
N41 C41 1.323(5) .
N41 C42 1.363(5) .
N42 C41 1.333(4) .
N42 C43 1.355(5) .
C12 C13 1.359(6) .
C12 C17 1.431(15) .
C13 C14 1.450(14) .
C14 C15 1.41(2) .
C15 C16 1.31(2) .
C16 C17 1.43(2) .
C22A C23A 1.344(11) .
C22B C23B 1.339(12) .
C32 C33 1.358(7) .
C42 C43 1.349(6) .

loop_
_exptl_oxdiff_crystal_face_indexfrac_h
_exptl_oxdiff_crystal_face_indexfrac_k
_exptl_oxdiff_crystal_face_indexfrac_l
_exptl_oxdiff_crystal_face_x
_exptl_oxdiff_crystal_face_y
_exptl_oxdiff_crystal_face_z
16.2832 -5.9864 -15.4409 -0.0031 0.0347 0.9994
-6.4944 -8.5595 22.2420 0.1002 0.7380 -0.6673
-16.1511 5.5856 15.8332 0.0062 -0.0102 -0.9999
-8.0071 12.9847 18.0688 0.4702 -0.1737 -0.8578
13.8151 13.0393 -12.5170 0.4368 -0.6403 0.6318
14.7801 11.0270 -13.5979 0.3939 -0.5793 0.7136
3.0085 20.9865 8.0826 0.7620 -0.5942 -0.3272
-13.1964 12.8066 13.7419 0.2170 -0.3016 -0.9284
-14.9866 4.0026 -17.0614 -0.7261 -0.6358 -0.1434
-10.5953 16.3825 11.4644 0.3274 -0.4627 -0.8239
16.0174 13.9979 -5.9507 0.6699 -0.5193 0.5371
-10.0052 13.9847 16.0626 0.3903 -0.2704 -0.8886
17.0104 13.9943 3.0752 0.8993 -0.3202 0.3519
-12.9824 11.9980 -15.0312 -0.4338 -0.8772 -0.2132
7.0025 16.9871 13.0924 0.8967 -0.3046 -0.2675
15.9937 4.9934 16.0844 0.9459 0.2849 0.1014
-5.5636 20.2997 6.8467 0.4656 -0.6658 -0.5830
16.9884 -8.9972 11.0355 0.5339 0.7132 0.4140
4.9891 -20.9873 -3.0551 -0.4146 0.7670 0.4789
6.9965 -18.9851 -10.0651 -0.4637 0.5603 0.6956
-2.4009 -21.7019 0.8017 -0.5639 0.8139 0.1401
-14.0020 -12.9906 -12.0915 -0.9869 0.1170 -0.0410
-14.9949 -6.9922 -16.0880 -0.9636 -0.2015 -0.0448
-5.0153 -20.9901 -0.0647 -0.6434 0.7470 0.0637
-15.2464 15.5817 -0.1999 -0.0873 -0.7177 -0.6909

loop_
_smtbx_masks_void_nr
_smtbx_masks_void_average_x
_smtbx_masks_void_average_y
_smtbx_masks_void_average_z
_smtbx_masks_void_volume
_smtbx_masks_void_count_electrons
1 0.000 0.000 0.500 304.6 71.9
2 0.000 0.500 0.000 304.6 71.9
3 0.500 0.000 0.000 304.6 71.9
4 0.500 0.500 0.500 304.6 71.9
